data_2104119
loop_
_publ_author_name
'Youngme, Sujittra'
'Phuengphai, Pongthipun'
'Pakawatchai, Chaveng'
'Kongsaeree, Palangpon'
'Chaichit, Narongsak'

_publ_section_title
;
 Five-coordinate copper(II) complexes: crystal structures,
 spectroscopic properties and new extended structural pathways of
 [Cu(chelate)~2~<i>X</i>]<i>Y</i>, where chelate = dpyam, phen and
 bipy; <i>X</i> = pseudohalide ligands
;
_journal_issue 3
_journal_name_full 'Acta Crystallographica Section B'
_journal_page_first 318
_journal_page_last 329
_journal_paper_doi 10.1107/S0108768108004151
_journal_volume 64
_journal_year 2008
_chemical_formula_sum 'C20 H20 Cu N10 O4'
_chemical_formula_weight 528.00
_chemical_name_systematic
;
azidobis(di-2-pyridylamine)copper(II) nitrate monohydrate
;
_space_group_IT_number 2
_symmetry_cell_setting triclinic
_symmetry_space_group_name_Hall '-P 1'
_symmetry_space_group_name_H-M 'P -1'
_atom_sites_solution_hydrogens geom
_atom_sites_solution_primary direct
_atom_sites_solution_secondary difmap
_audit_creation_method SHELXL-97
_cell_angle_alpha 100.0100(10)
_cell_angle_beta 103.3470(10)
_cell_angle_gamma 99.5270(10)
_cell_formula_units_Z 2
_cell_length_a 7.7515(6)
_cell_length_b 9.9160(8)
_cell_length_c 15.2750(12)
_cell_measurement_temperature 293(2)
_cell_measurement_theta_max 28.27
_cell_measurement_theta_min 1.40
_cell_volume 1098.78(15)
_computing_cell_refinement 'Bruker SMART'
_computing_data_collection 'Bruker SMART'
_computing_data_reduction 'Bruker SAINT'
_computing_molecular_graphics 'Bruker SHELXTL'
_computing_publication_material 'Bruker SHELXTL'
_computing_structure_refinement 'SHELXL-97 (Sheldrick, 1997)'
_computing_structure_solution 'SHELXS-97 (Sheldrick, 1990)'
_diffrn_ambient_temperature 293(2)
_diffrn_measured_fraction_theta_full 0.943
_diffrn_measured_fraction_theta_max 0.943
_diffrn_radiation_monochromator graphite
_diffrn_radiation_source 'fine-focus sealed tube'
_diffrn_radiation_type MoK\a
_diffrn_radiation_wavelength 0.71073
_diffrn_reflns_av_R_equivalents 0.0207
_diffrn_reflns_av_sigmaI/netI 0.0291
_diffrn_reflns_limit_h_max 10
_diffrn_reflns_limit_h_min -10
_diffrn_reflns_limit_k_max 13
_diffrn_reflns_limit_k_min -13
_diffrn_reflns_limit_l_max 20
_diffrn_reflns_limit_l_min -20
_diffrn_reflns_number 12952
_diffrn_reflns_theta_full 28.27
_diffrn_reflns_theta_max 28.27
_diffrn_reflns_theta_min 1.40
_exptl_absorpt_coefficient_mu 0.523
_exptl_absorpt_correction_T_max 1.000
_exptl_absorpt_correction_T_min 0.842
_exptl_absorpt_correction_type 'Semi-emperical SADABS'
_exptl_crystal_colour Blue-green
_exptl_crystal_density_diffrn 0.798
_exptl_crystal_density_meas ?
_exptl_crystal_density_method .
_exptl_crystal_F_000 271
_exptl_crystal_size_max 0.24
_exptl_crystal_size_mid 0.18
_exptl_crystal_size_min 0.10
_refine_diff_density_max 0.316
_refine_diff_density_min -0.239
_refine_ls_extinction_method none
_refine_ls_goodness_of_fit_ref 1.039
_refine_ls_hydrogen_treatment mixed
_refine_ls_matrix_type full
_refine_ls_number_parameters 423
_refine_ls_number_reflns 5157
_refine_ls_number_restraints 0
_refine_ls_restrained_S_all 1.039
_refine_ls_R_factor_all 0.0432
_refine_ls_R_factor_gt 0.0364
_refine_ls_shift/su_max 0.013
_refine_ls_shift/su_mean 0.001
_refine_ls_structure_factor_coef Fsqd
_refine_ls_weighting_details 'calc w=1/[\s^2^(Fo^2^)+(0.0507P)^2^+0.2291P] where P=(Fo^2^+2Fc^2^)/3'
_refine_ls_weighting_scheme calc
_refine_ls_wR_factor_gt 0.0883
_refine_ls_wR_factor_ref 0.0921
_reflns_number_gt 4510
_reflns_number_total 5157
_reflns_threshold_expression >2sigma(I)
_cod_data_source_file bp5008.cif
_cod_data_source_block 3
_cod_depositor_comments
;
The following automatic conversions were performed:
'_symmetry_cell_setting' value 'Triclinic' changed to 'triclinic'
according to '/home/saulius/struct/CIF-dictionaries/cif_core.dic'
dictionary named 'cif_core.dic' version 2.4.1 from 2010-06-29.

Automatic conversion script
Id: cif_fix_enum 1527 2010-12-29 10:47:43Z saulius 

The following automatic conversions were performed:

'_symmetry_cell_setting' value 'Triclinic' changed to 'triclinic'
according to /home/saulius/struct/CIF-dictionaries/cif_core.dic
dictionary named 'cif_core.dic' version 2.4.1 from 2010-06-29.

Automatic conversion script
Id: cif_fix_values 1715 2011-07-08 13:25:40Z adriana 
;
_cod_original_sg_symbol_H-M P-1
_cod_database_code 2104119

loop_
_symmetry_equiv_pos_as_xyz
'x, y, z'
'-x, -y, -z'

loop_
_atom_site_type_symbol
_atom_site_label
_atom_site_fract_x
_atom_site_fract_y
_atom_site_fract_z
_atom_site_U_iso_or_equiv
_atom_site_adp_type
_atom_site_calc_flag
_atom_site_refinement_flags
_atom_site_occupancy
H H1W 0.463(4) 0.130(3) 0.183(2) 0.062(9) Uiso d . 1
H H2 0.205(4) 0.412(3) 0.104(2) 0.070(9) Uiso d . 1
H H19 0.968(4) 0.501(3) 0.232(2) 0.068(9) Uiso d . 1
H H2W 0.474(4) 0.252(3) 0.201(2) 0.065(10) Uiso d . 1
H H8 0.990(4) 1.183(3) 0.0543(19) 0.061(8) Uiso d . 1
H H4 0.330(4) 0.628(3) -0.0722(19) 0.059(8) Uiso d . 1
H H18 0.951(4) 0.432(3) 0.3661(18) 0.059(8) Uiso d . 1
H H9 1.093(4) 1.215(3) 0.2081(18) 0.058(8) Uiso d . 1
H H20 0.852(3) 0.685(3) 0.1946(18) 0.048(7) Uiso d . 1
H H12 0.703(4) 1.298(3) 0.4827(19) 0.060(8) Uiso d . 1
H H17 0.832(3) 0.562(3) 0.4683(18) 0.050(7) Uiso d . 1
H H13 0.746(3) 1.201(3) 0.6117(18) 0.051(7) Uiso d . 1
H H3 0.156(4) 0.438(3) -0.0454(18) 0.056(7) Uiso d . 1
H H14 0.744(3) 0.965(3) 0.5945(18) 0.053(7) Uiso d . 1
H H5 0.542(3) 0.823(2) -0.0144(16) 0.030(6) Uiso d . 1
H H10 0.945(3) 1.070(2) 0.2785(17) 0.040(6) Uiso d . 1
H H11 0.665(3) 1.146(2) 0.3403(17) 0.042(6) Uiso d . 1
H H7 0.752(3) 0.999(2) -0.0226(18) 0.046(7) Uiso d . 1
H H15 0.712(3) 0.759(3) 0.4932(17) 0.041(7) Uiso d . 1
H H1 0.411(3) 0.577(2) 0.2184(16) 0.038(6) Uiso d . 1
O O2A 0.3768(13) 0.5065(10) 0.4243(7) 0.116(4) Uani d P 0.50
O O2 0.3326(16) 0.5164(12) 0.3843(8) 0.146(5) Uani d P 0.50
Cu Cu1 0.60594(3) 0.85309(2) 0.257073(15) 0.03116(9) Uani d . 1
N N1 0.4864(2) 0.70010(16) 0.14302(11) 0.0325(3) Uani d . 1
N N2 0.7611(2) 0.95426(17) 0.17699(11) 0.0337(4) Uani d . 1
N N5 0.5616(2) 0.82530(19) 0.03397(13) 0.0382(4) Uani d . 1
N N3 0.6839(2) 0.97648(17) 0.38385(11) 0.0349(4) Uani d . 1
N N4 0.7729(2) 0.73201(18) 0.30757(11) 0.0351(4) Uani d . 1
N N6 0.7187(3) 0.7848(2) 0.45238(13) 0.0428(4) Uani d . 1
N N7 0.3860(3) 0.9388(2) 0.22900(14) 0.0489(5) Uani d . 1
N N8 0.2429(3) 0.87092(19) 0.18012(12) 0.0398(4) Uani d . 1
N N9 0.1050(3) 0.8088(2) 0.13197(16) 0.0571(5) Uani d . 1
C C1 0.3882(3) 0.5844(2) 0.15866(16) 0.0432(5) Uani d . 1
C C2 0.2662(3) 0.4841(2) 0.09093(18) 0.0494(6) Uani d . 1
C C3 0.2384(3) 0.5000(2) 0.00063(17) 0.0474(6) Uani d . 1
C C4 0.3366(3) 0.6132(2) -0.01758(15) 0.0412(5) Uani d . 1
C C5 0.4634(3) 0.7139(2) 0.05594(13) 0.0314(4) Uani d . 1
C C6 0.7064(3) 0.9339(2) 0.08539(13) 0.0316(4) Uani d . 1
C C7 0.7890(3) 1.0190(2) 0.03666(15) 0.0413(5) Uani d . 1
C C8 0.9333(4) 1.1257(3) 0.08318(17) 0.0495(6) Uani d . 1
C C9 0.9958(3) 1.1461(3) 0.17783(18) 0.0494(6) Uani d . 1
C C10 0.9063(3) 1.0596(2) 0.22076(16) 0.0418(5) Uani d . 1
C C11 0.6811(3) 1.1150(2) 0.39425(16) 0.0435(5) Uani d . 1
C C12 0.7057(4) 1.2022(3) 0.47792(17) 0.0501(6) Uani d . 1
C C13 0.7327(3) 1.1461(3) 0.55580(17) 0.0511(6) Uani d . 1
C C14 0.7361(3) 1.0079(3) 0.54762(15) 0.0444(5) Uani d . 1
C C15 0.7140(3) 0.9241(2) 0.45972(13) 0.0348(4) Uani d . 1
C C16 0.7758(3) 0.6993(2) 0.38886(13) 0.0359(4) Uani d . 1
C C17 0.8376(3) 0.5814(2) 0.41160(17) 0.0482(5) Uani d . 1
C C18 0.9066(4) 0.5036(3) 0.35091(19) 0.0552(6) Uani d . 1
C C19 0.9176(4) 0.5440(3) 0.26996(18) 0.0552(6) Uani d . 1
C C20 0.8487(3) 0.6554(3) 0.25001(15) 0.0462(5) Uani d . 1
N N10 0.3491(3) 0.3986(2) 0.36262(14) 0.0527(5) Uani d . 1
O O1W 0.4870(3) 0.1969(3) 0.16375(14) 0.0644(6) Uani d . 1
O O1 0.2392(15) 0.3089(15) 0.3825(10) 0.074(3) Uani d P 0.50
O O3 0.4543(14) 0.3854(13) 0.3142(7) 0.092(3) Uani d P 0.50
O O1A 0.2952(15) 0.2833(13) 0.3759(9) 0.083(3) Uani d P 0.50
O O3A 0.3910(12) 0.4000(10) 0.2925(7) 0.077(3) Uani d P 0.50

loop_
_atom_site_aniso_label
_atom_site_aniso_U_11
_atom_site_aniso_U_22
_atom_site_aniso_U_33
_atom_site_aniso_U_12
_atom_site_aniso_U_13
_atom_site_aniso_U_23
O2A 0.139(8) 0.079(5) 0.107(6) -0.026(5) 0.068(6) -0.044(4)
O2 0.130(6) 0.105(6) 0.179(12) 0.076(5) 0.003(7) -0.033(7)
Cu1 0.03879(15) 0.02973(14) 0.02272(13) 0.00520(10) 0.00564(9) 0.00544(9)
N1 0.0373(9) 0.0274(8) 0.0304(8) 0.0027(7) 0.0080(7) 0.0054(6)
N2 0.0344(8) 0.0341(9) 0.0291(8) 0.0019(7) 0.0062(7) 0.0062(7)
N5 0.0444(10) 0.0413(10) 0.0218(9) -0.0027(8) 0.0028(7) 0.0075(7)
N3 0.0435(9) 0.0317(8) 0.0262(8) 0.0047(7) 0.0069(7) 0.0045(6)
N4 0.0414(9) 0.0363(9) 0.0273(8) 0.0097(7) 0.0073(7) 0.0071(7)
N6 0.0634(12) 0.0430(11) 0.0269(9) 0.0118(9) 0.0163(8) 0.0145(8)
N7 0.0500(11) 0.0432(11) 0.0462(11) 0.0152(9) 0.0026(9) -0.0001(9)
N8 0.0459(11) 0.0408(10) 0.0392(10) 0.0154(8) 0.0167(8) 0.0136(8)
N9 0.0389(11) 0.0591(13) 0.0688(14) 0.0060(10) 0.0097(10) 0.0124(11)
C1 0.0540(13) 0.0335(11) 0.0399(12) 0.0009(9) 0.0128(10) 0.0103(9)
C2 0.0541(14) 0.0321(11) 0.0556(15) -0.0070(10) 0.0166(11) 0.0055(10)
C3 0.0413(12) 0.0405(12) 0.0464(13) -0.0045(10) 0.0076(10) -0.0091(10)
C4 0.0396(11) 0.0463(12) 0.0300(11) 0.0020(9) 0.0063(9) -0.0009(9)
C5 0.0321(9) 0.0302(9) 0.0294(9) 0.0051(7) 0.0071(7) 0.0028(7)
C6 0.0322(9) 0.0313(10) 0.0309(10) 0.0063(8) 0.0082(8) 0.0067(8)
C7 0.0518(13) 0.0412(12) 0.0306(11) 0.0033(10) 0.0131(9) 0.0107(9)
C8 0.0585(15) 0.0402(12) 0.0495(14) -0.0048(11) 0.0227(11) 0.0123(10)
C9 0.0435(13) 0.0423(13) 0.0517(14) -0.0096(10) 0.0121(10) 0.0010(10)
C10 0.0403(11) 0.0445(12) 0.0327(11) 0.0010(9) 0.0049(9) 0.0022(9)
C11 0.0516(13) 0.0352(11) 0.0394(12) 0.0035(9) 0.0085(10) 0.0072(9)
C12 0.0593(15) 0.0333(12) 0.0504(14) 0.0038(10) 0.0137(11) -0.0025(10)
C13 0.0536(14) 0.0502(14) 0.0364(12) 0.0024(11) 0.0084(10) -0.0115(10)
C14 0.0489(13) 0.0527(14) 0.0258(10) 0.0053(10) 0.0059(9) 0.0041(10)
C15 0.0367(10) 0.0373(11) 0.0270(9) 0.0034(8) 0.0072(8) 0.0045(8)
C16 0.0390(11) 0.0356(10) 0.0301(10) 0.0040(8) 0.0057(8) 0.0080(8)
C17 0.0598(15) 0.0431(13) 0.0409(13) 0.0111(11) 0.0069(11) 0.0156(10)
C18 0.0623(16) 0.0455(14) 0.0562(16) 0.0225(12) 0.0048(12) 0.0115(12)
C19 0.0589(15) 0.0599(16) 0.0468(14) 0.0279(13) 0.0117(12) 0.0010(12)
C20 0.0519(13) 0.0559(14) 0.0321(11) 0.0174(11) 0.0115(10) 0.0074(10)
N10 0.0591(13) 0.0545(13) 0.0413(11) 0.0118(11) 0.0088(10) 0.0092(10)
O1W 0.1017(17) 0.0541(12) 0.0399(10) 0.0171(12) 0.0218(10) 0.0128(10)
O1 0.071(4) 0.103(8) 0.049(4) 0.007(3) 0.014(3) 0.038(5)
O3 0.099(6) 0.113(6) 0.063(6) 0.028(4) 0.034(4) -0.005(4)
O1A 0.140(10) 0.055(4) 0.040(3) -0.013(5) 0.017(6) 0.017(2)
O3A 0.121(7) 0.064(3) 0.049(4) 0.001(4) 0.035(4) 0.026(3)

loop_
_atom_type_symbol
_atom_type_description
_atom_type_scat_dispersion_real
_atom_type_scat_dispersion_imag
_atom_type_scat_source
C C 0.0033 0.0016 'International Tables Vol C Tables 4.2.6.8 and 6.1.1.4'
H H 0.0000 0.0000 'International Tables Vol C Tables 4.2.6.8 and 6.1.1.4'
N N 0.0061 0.0033 'International Tables Vol C Tables 4.2.6.8 and 6.1.1.4'
O O 0.0106 0.0060 'International Tables Vol C Tables 4.2.6.8 and 6.1.1.4'
Cu Cu 0.3201 1.2651 'International Tables Vol C Tables 4.2.6.8 and 6.1.1.4'

loop_
_geom_angle_atom_site_label_1
_geom_angle_atom_site_label_2
_geom_angle_atom_site_label_3
_geom_angle
O2 O2A N10 69.7(15)
O2A O2 N10 79.0(16)
N3 Cu1 N1 165.85(7)
N3 Cu1 N7 89.06(7)
N1 Cu1 N7 88.51(7)
N3 Cu1 N4 86.90(7)
N1 Cu1 N4 90.78(7)
N7 Cu1 N4 160.51(8)
N3 Cu1 N2 106.18(7)
N1 Cu1 N2 87.97(6)
N7 Cu1 N2 98.78(8)
N4 Cu1 N2 100.65(7)
C5 N1 C1 117.97(17)
C5 N1 Cu1 126.12(13)
C1 N1 Cu1 114.22(14)
C6 N2 C10 116.59(18)
C6 N2 Cu1 123.29(13)
C10 N2 Cu1 119.30(14)
C5 N5 C6 132.96(18)
C15 N3 C11 117.98(18)
C15 N3 Cu1 121.95(13)
C11 N3 Cu1 119.36(14)
C16 N4 C20 117.84(18)
C16 N4 Cu1 120.77(14)
C20 N4 Cu1 119.42(14)
C15 N6 C16 128.36(18)
N8 N7 Cu1 121.37(15)
N9 N8 N7 178.1(2)
C2 C1 N1 123.5(2)
C1 C2 C3 118.7(2)
C4 C3 C2 119.3(2)
C3 C4 C5 119.4(2)
N1 C5 N5 121.62(17)
N1 C5 C4 121.07(18)
N5 C5 C4 117.31(18)
N2 C6 N5 120.86(17)
N2 C6 C7 122.35(18)
N5 C6 C7 116.79(18)
C8 C7 C6 119.5(2)
C7 C8 C9 119.2(2)
C10 C9 C8 117.9(2)
N2 C10 C9 124.5(2)
N3 C11 C12 123.2(2)
C11 C12 C13 118.3(2)
C14 C13 C12 119.9(2)
C13 C14 C15 119.1(2)
N3 C15 N6 119.90(18)
N3 C15 C14 121.5(2)
N6 C15 C14 118.61(19)
N4 C16 N6 118.88(18)
N4 C16 C17 121.8(2)
N6 C16 C17 119.32(19)
C18 C17 C16 118.7(2)
C17 C18 C19 119.5(2)
C20 C19 C18 119.0(2)
C19 C20 N4 122.8(2)
O3A N10 O2 101.5(8)
O3A N10 O1A 116.1(8)
O2 N10 O1A 138.9(9)
O3A N10 O3 27.7(6)
O2 N10 O3 113.7(9)
O1A N10 O3 107.4(8)
O3A N10 O2A 122.8(7)
O2 N10 O2A 31.3(8)
O1A N10 O2A 120.7(8)
O3 N10 O2A 120.7(7)
O3A N10 O1 130.2(8)
O2 N10 O1 114.5(9)
O1A N10 O1 26.0(8)
O3 N10 O1 131.0(8)
O2A N10 O1 105.0(8)
O1A O1 N10 74(2)
O3A O3 N10 72.5(19)
O1 O1A N10 80(3)
O3 O3A N10 79.9(18)

loop_
_geom_bond_atom_site_label_1
_geom_bond_atom_site_label_2
_geom_bond_distance
O2A O2 0.660(18)
O2A N10 1.248(9)
O2 N10 1.193(10)
Cu1 N3 2.0008(16)
Cu1 N1 2.0163(16)
Cu1 N7 2.0206(19)
Cu1 N4 2.0215(17)
Cu1 N2 2.1576(16)
N1 C5 1.335(2)
N1 C1 1.357(3)
N2 C6 1.333(2)
N2 C10 1.351(3)
N5 C5 1.372(3)
N5 C6 1.391(2)
N3 C15 1.338(3)
N3 C11 1.360(3)
N4 C16 1.333(2)
N4 C20 1.360(3)
N6 C15 1.374(3)
N6 C16 1.376(3)
N7 N8 1.199(3)
N8 N9 1.151(3)
C1 C2 1.354(3)
C2 C3 1.387(4)
C3 C4 1.357(3)
C4 C5 1.414(3)
C6 C7 1.392(3)
C7 C8 1.362(3)
C8 C9 1.381(4)
C9 C10 1.362(3)
C11 C12 1.366(3)
C12 C13 1.387(4)
C13 C14 1.359(3)
C14 C15 1.407(3)
C16 C17 1.402(3)
C17 C18 1.364(4)
C18 C19 1.381(4)
C19 C20 1.354(3)
N10 O3A 1.190(10)
N10 O1A 1.219(13)
N10 O3 1.229(11)
N10 O1 1.254(14)
O1 O1A 0.557(17)
O3 O3A 0.580(14)

loop_
_geom_torsion_atom_site_label_1
_geom_torsion_atom_site_label_2
_geom_torsion_atom_site_label_3
_geom_torsion_atom_site_label_4
_geom_torsion
N3 Cu1 N1 C5 152.0(2)
N7 Cu1 N1 C5 71.84(17)
N4 Cu1 N1 C5 -127.64(16)
N2 Cu1 N1 C5 -27.01(16)
N3 Cu1 N1 C1 -12.8(4)
N7 Cu1 N1 C1 -92.94(16)
N4 Cu1 N1 C1 67.59(16)
N2 Cu1 N1 C1 168.22(16)
N3 Cu1 N2 C6 -155.49(15)
N1 Cu1 N2 C6 24.26(16)
N7 Cu1 N2 C6 -63.92(17)
N4 Cu1 N2 C6 114.67(16)
N3 Cu1 N2 C10 13.78(17)
N1 Cu1 N2 C10 -166.47(17)
N7 Cu1 N2 C10 105.36(17)
N4 Cu1 N2 C10 -76.06(17)
N1 Cu1 N3 C15 43.5(4)
N7 Cu1 N3 C15 123.59(17)
N4 Cu1 N3 C15 -37.34(16)
N2 Cu1 N3 C15 -137.54(16)
N1 Cu1 N3 C11 -126.7(3)
N7 Cu1 N3 C11 -46.58(17)
N4 Cu1 N3 C11 152.49(17)
N2 Cu1 N3 C11 52.29(18)
N3 Cu1 N4 C16 44.33(16)
N1 Cu1 N4 C16 -121.71(16)
N7 Cu1 N4 C16 -34.0(3)
N2 Cu1 N4 C16 150.21(15)
N3 Cu1 N4 C20 -151.98(17)
N1 Cu1 N4 C20 41.99(17)
N7 Cu1 N4 C20 129.7(2)
N2 Cu1 N4 C20 -46.10(17)
N3 Cu1 N7 N8 -145.32(19)
N1 Cu1 N7 N8 20.74(19)
N4 Cu1 N7 N8 -67.4(3)
N2 Cu1 N7 N8 108.46(19)
Cu1 N7 N8 N9 -136(7)
C5 N1 C1 C2 -1.3(3)
Cu1 N1 C1 C2 164.8(2)
N1 C1 C2 C3 -0.3(4)
C1 C2 C3 C4 1.4(4)
C2 C3 C4 C5 -0.9(4)
C1 N1 C5 N5 -177.85(19)
Cu1 N1 C5 N5 17.9(3)
C1 N1 C5 C4 1.9(3)
Cu1 N1 C5 C4 -162.41(15)
C6 N5 C5 N1 7.0(3)
C6 N5 C5 C4 -172.7(2)
C3 C4 C5 N1 -0.8(3)
C3 C4 C5 N5 178.9(2)
C10 N2 C6 N5 178.02(19)
Cu1 N2 C6 N5 -12.4(3)
C10 N2 C6 C7 -2.2(3)
Cu1 N2 C6 C7 167.30(16)
C5 N5 C6 N2 -8.9(3)
C5 N5 C6 C7 171.4(2)
N2 C6 C7 C8 1.2(3)
N5 C6 C7 C8 -179.0(2)
C6 C7 C8 C9 0.8(4)
C7 C8 C9 C10 -1.7(4)
C6 N2 C10 C9 1.3(3)
Cu1 N2 C10 C9 -168.65(19)
C8 C9 C10 N2 0.6(4)
C15 N3 C11 C12 -0.6(3)
Cu1 N3 C11 C12 169.96(19)
N3 C11 C12 C13 -0.8(4)
C11 C12 C13 C14 0.7(4)
C12 C13 C14 C15 0.7(4)
C11 N3 C15 N6 -179.7(2)
Cu1 N3 C15 N6 10.0(3)
C11 N3 C15 C14 2.1(3)
Cu1 N3 C15 C14 -168.19(16)
C16 N6 C15 N3 31.9(3)
C16 N6 C15 C14 -149.9(2)
C13 C14 C15 N3 -2.2(3)
C13 C14 C15 N6 179.6(2)
C20 N4 C16 N6 172.8(2)
Cu1 N4 C16 N6 -23.3(3)
C20 N4 C16 C17 -6.4(3)
Cu1 N4 C16 C17 157.51(18)
C15 N6 C16 N4 -24.1(3)
C15 N6 C16 C17 155.1(2)
N4 C16 C17 C18 4.1(4)
N6 C16 C17 C18 -175.1(2)
C16 C17 C18 C19 1.3(4)
C17 C18 C19 C20 -4.1(4)
C18 C19 C20 N4 1.8(4)
C16 N4 C20 C19 3.5(3)
Cu1 N4 C20 C19 -160.7(2)
O2A O2 N10 O3A -136.8(18)
O2A O2 N10 O1A 67(2)
O2A O2 N10 O3 -110.6(18)
O2A O2 N10 O1 78.4(19)
O2 O2A N10 O3A 53(2)
O2 O2A N10 O1A -135.3(18)
O2 O2A N10 O3 86(2)
O2 O2A N10 O1 -112.6(19)
O3A N10 O1 O1A 65(3)
O2 N10 O1 O1A -163(3)
O3 N10 O1 O1A 28(3)
O2A N10 O1 O1A -131(3)
O2 N10 O3 O3A -68(2)
O1A N10 O3 O3A 113(2)
O2A N10 O3 O3A -103(2)
O1 N10 O3 O3A 101(2)
O3A N10 O1A O1 -130(3)
O2 N10 O1A O1 24(4)
O3 N10 O1A O1 -158(3)
O2A N10 O1A O1 58(3)
O2 N10 O3A O3 120(2)
O1A N10 O3A O3 -77(2)
O2A N10 O3A O3 95(2)
O1 N10 O3A O3 -104(2)
